data_1520365
loop_
_publ_author_name
'Holliman, Peter J.'
'Callear, Samantha K.'
'Hursthouse, Michael B.'

_publ_section_title
;
 C12H16N2O2
;
_journal_name_full 'Crystal Structure Report Archive'
_journal_page_first 713
_journal_year 2009
_chemical_formula_sum 'C12 H16 N2 O2'
_chemical_formula_weight 220.27
_space_group_IT_number 14
_symmetry_cell_setting monoclinic
_symmetry_space_group_name_Hall '-P 2ybc'
_symmetry_space_group_name_H-M 'P 1 21/c 1'
_atom_sites_solution_hydrogens geom
_atom_sites_solution_primary direct
_atom_sites_solution_secondary difmap
_cell_angle_alpha 90.00
_cell_angle_beta 95.736(5)
_cell_angle_gamma 90.00
_cell_formula_units_Z 4
_cell_length_a 19.9190(15)
_cell_length_b 4.7488(4)
_cell_length_c 12.3797(11)
_cell_measurement_reflns_used 28138
_cell_measurement_temperature 120(2)
_cell_measurement_theta_max 27.48
_cell_measurement_theta_min 2.91
_cell_volume 1165.15(17)
_computing_cell_refinement 'DENZO (Otwinowski & Minor, 1997) & COLLECT (Hooft, R.W.W., 1998)'
_computing_data_collection 'COLLECT (Hooft, R.W.W., 1998)'
_computing_data_reduction 'DENZO (Otwinowski & Minor, 1997) & COLLECT (Hooft, R.W.W., 1998)'
_computing_structure_refinement 'SHELXL-97 (Sheldrick, 2008)'
_diffrn_ambient_temperature 120(2)
_diffrn_measured_fraction_theta_full 0.993
_diffrn_measured_fraction_theta_max 0.993
_diffrn_measurement_device_type 'Bruker-Nonius APEX II CCD camera on \k-goniostat'
_diffrn_measurement_method '\f & \w scans'
_diffrn_radiation_monochromator '10cm confocal mirrors'
_diffrn_radiation_source 'Bruker-Nonius FR591 rotating anode'
_diffrn_radiation_type MoK\a
_diffrn_radiation_wavelength 0.71073
_diffrn_reflns_av_R_equivalents 0.0600
_diffrn_reflns_av_sigmaI/netI 0.0665
_diffrn_reflns_limit_h_max 25
_diffrn_reflns_limit_h_min -25
_diffrn_reflns_limit_k_max 6
_diffrn_reflns_limit_k_min -6
_diffrn_reflns_limit_l_max 16
_diffrn_reflns_limit_l_min -14
_diffrn_reflns_number 11147
_diffrn_reflns_theta_full 27.48
_diffrn_reflns_theta_max 27.48
_diffrn_reflns_theta_min 3.08
_exptl_absorpt_coefficient_mu 0.087
_exptl_absorpt_correction_T_max 0.9983
_exptl_absorpt_correction_T_min 0.9703
_exptl_absorpt_correction_type multi-scan
_exptl_absorpt_process_details 'SADABS 2007/2 (Sheldrick, G.M., 2007)'
_exptl_crystal_colour orange
_exptl_crystal_density_diffrn 1.256
_exptl_crystal_density_method 'not measured'
_exptl_crystal_description plate
_exptl_crystal_F_000 472
_exptl_crystal_size_max 0.35
_exptl_crystal_size_mid 0.20
_exptl_crystal_size_min 0.02
_refine_diff_density_max 0.279
_refine_diff_density_min -0.255
_refine_diff_density_rms 0.063
_refine_ls_extinction_method none
_refine_ls_goodness_of_fit_ref 1.096
_refine_ls_hydrogen_treatment mixed
_refine_ls_matrix_type full
_refine_ls_number_parameters 154
_refine_ls_number_reflns 2648
_refine_ls_number_restraints 1
_refine_ls_restrained_S_all 1.096
_refine_ls_R_factor_all 0.1331
_refine_ls_R_factor_gt 0.0875
_refine_ls_shift/su_max 0.000
_refine_ls_shift/su_mean 0.000
_refine_ls_structure_factor_coef Fsqd
_refine_ls_weighting_details 'calc w=1/[\s^2^(Fo^2^)+(0.0132P)^2^+2.5740P] where P=(Fo^2^+2Fc^2^)/3'
_refine_ls_weighting_scheme calc
_refine_ls_wR_factor_gt 0.1486
_refine_ls_wR_factor_ref 0.1707
_reflns_number_gt 1784
_reflns_number_total 2648
_reflns_threshold_expression >2\s(I)
_cod_data_source_file eCrystal-713.cif
_cod_data_source_block 2009src0584p21c
_cod_depositor_comments
;
Citation :
Holliman, Peter J. and Callear, Samantha K. and 
Hursthouse, Michael B. (2009) 
University of Southampton, Crystal Structure Report Archive. 
(doi:10.5258/ecrystals/713)

More at:
http://ecrystals.chem.soton.ac.uk/713/
;
_cod_original_sg_symbol_H-M P21/c
_cod_database_code 1520365

loop_
_symmetry_equiv_pos_as_xyz
'x, y, z'
'-x, y+1/2, -z+1/2'
'-x, -y, -z'
'x, -y-1/2, z-1/2'

loop_
_atom_site_label
_atom_site_type_symbol
_atom_site_fract_x
_atom_site_fract_y
_atom_site_fract_z
_atom_site_U_iso_or_equiv
_atom_site_adp_type
_atom_site_occupancy
_atom_site_symmetry_multiplicity
_atom_site_calc_flag
_atom_site_refinement_flags
_atom_site_disorder_assembly
_atom_site_disorder_group
C3 C -0.05860(14) 0.7067(6) 0.4368(2) 0.0227(6) Uani 1 1 d . . .
C4 C -0.10188(14) 0.4942(6) 0.3792(2) 0.0224(6) Uani 1 1 d . . .
C5 C -0.07747(15) 0.3456(6) 0.2940(2) 0.0247(6) Uani 1 1 d . . .
H5 H -0.0331 0.3819 0.2757 0.030 Uiso 1 1 calc R . .
C6 C -0.11660(14) 0.1470(6) 0.2360(2) 0.0257(7) Uani 1 1 d . . .
H6 H -0.0993 0.0482 0.1780 0.031 Uiso 1 1 calc R . .
C7 C -0.18173(15) 0.0918(6) 0.2628(2) 0.0243(7) Uani 1 1 d . . .
C8 C -0.20732(15) 0.2379(7) 0.3473(2) 0.0280(7) Uani 1 1 d . . .
H8 H -0.2518 0.2021 0.3652 0.034 Uiso 1 1 calc R . .
C9 C -0.16717(14) 0.4359(7) 0.4049(2) 0.0253(7) Uani 1 1 d . . .
H9 H -0.1844 0.5340 0.4631 0.030 Uiso 1 1 calc R . .
C12 C -0.31451(16) -0.3713(7) 0.1721(3) 0.0350(8) Uani 1 1 d . . .
C13 C -0.28943(17) -0.5072(8) 0.0738(3) 0.0388(8) Uani 1 1 d . . .
H13A H -0.2864 -0.3651 0.0171 0.058 Uiso 1 1 calc R . .
H13B H -0.3209 -0.6558 0.0467 0.058 Uiso 1 1 calc R . .
H13C H -0.2447 -0.5891 0.0937 0.058 Uiso 1 1 calc R . .
C14 C -0.38217(18) -0.4618(9) 0.2045(3) 0.0474(10) Uani 1 1 d . . .
H14 H -0.3828 -0.6724 0.2048 0.071 Uiso 1 1 calc R . .
C15 C -0.3954(2) -0.3647(10) 0.3175(3) 0.0614(13) Uani 1 1 d . . .
H15A H -0.4389 -0.4393 0.3351 0.092 Uiso 1 1 calc R . .
H15B H -0.3965 -0.1584 0.3196 0.092 Uiso 1 1 calc R . .
H15C H -0.3594 -0.4337 0.3707 0.092 Uiso 1 1 calc R . .
C16 C -0.4384(2) -0.3640(12) 0.1194(4) 0.0743(15) Uani 1 1 d . . .
H16A H -0.4397 -0.1578 0.1178 0.111 Uiso 1 1 calc R . .
H16B H -0.4818 -0.4366 0.1381 0.111 Uiso 1 1 calc R . .
H16C H -0.4296 -0.4352 0.0479 0.111 Uiso 1 1 calc R . .
N10 N -0.22020(13) -0.1050(6) 0.1999(2) 0.0293(6) Uani 1 1 d D . .
N11 N -0.28218(13) -0.1813(6) 0.2303(2) 0.0324(6) Uani 1 1 d . . .
O1 O -0.00115(9) 0.7568(4) 0.41261(15) 0.0250(5) Uani 1 1 d . . .
O2 O -0.08502(10) 0.8402(5) 0.51670(16) 0.0272(5) Uani 1 1 d . . .
H2 H -0.0582 0.9656 0.5421 0.051(12) Uiso 1 1 calc R . .
H10 H -0.1973(15) -0.207(7) 0.154(2) 0.041(10) Uiso 1 1 d D . .

loop_
_atom_site_aniso_label
_atom_site_aniso_U_11
_atom_site_aniso_U_22
_atom_site_aniso_U_33
_atom_site_aniso_U_23
_atom_site_aniso_U_13
_atom_site_aniso_U_12
C3 0.0254(15) 0.0203(15) 0.0230(14) 0.0058(12) 0.0046(12) 0.0042(12)
C4 0.0222(14) 0.0206(15) 0.0243(13) 0.0015(12) 0.0020(11) 0.0017(12)
C5 0.0246(15) 0.0243(16) 0.0261(14) 0.0019(13) 0.0073(12) 0.0017(13)
C6 0.0269(15) 0.0242(16) 0.0270(15) -0.0003(13) 0.0071(12) -0.0007(13)
C7 0.0288(16) 0.0215(16) 0.0222(14) 0.0028(12) 0.0005(12) -0.0020(13)
C8 0.0260(15) 0.0298(17) 0.0286(15) 0.0020(14) 0.0045(12) -0.0032(14)
C9 0.0251(15) 0.0261(17) 0.0253(14) 0.0011(13) 0.0059(12) 0.0021(13)
C12 0.0321(17) 0.037(2) 0.0354(17) 0.0003(16) -0.0011(14) -0.0050(15)
C13 0.043(2) 0.036(2) 0.0365(17) -0.0061(16) -0.0001(15) -0.0069(16)
C14 0.038(2) 0.054(3) 0.051(2) -0.010(2) 0.0084(17) -0.0181(18)
C15 0.049(2) 0.075(3) 0.064(3) -0.018(2) 0.022(2) -0.024(2)
C16 0.036(2) 0.107(4) 0.079(3) -0.015(3) -0.002(2) -0.018(2)
N10 0.0281(14) 0.0313(16) 0.0288(13) -0.0046(12) 0.0051(11) -0.0038(12)
N11 0.0285(14) 0.0323(16) 0.0364(14) -0.0013(13) 0.0035(11) -0.0051(12)
O1 0.0230(10) 0.0246(11) 0.0281(10) -0.0013(9) 0.0059(8) -0.0009(9)
O2 0.0277(11) 0.0247(12) 0.0302(11) -0.0049(10) 0.0072(9) -0.0035(10)

loop_
_atom_type_symbol
_atom_type_description
_atom_type_scat_dispersion_real
_atom_type_scat_dispersion_imag
_atom_type_scat_source
C C 0.0033 0.0016 'International Tables Vol C Tables 4.2.6.8 and 6.1.1.4'
H H 0.0000 0.0000 'International Tables Vol C Tables 4.2.6.8 and 6.1.1.4'
N N 0.0061 0.0033 'International Tables Vol C Tables 4.2.6.8 and 6.1.1.4'
O O 0.0106 0.0060 'International Tables Vol C Tables 4.2.6.8 and 6.1.1.4'

loop_
_geom_angle_atom_site_label_1
_geom_angle_atom_site_label_2
_geom_angle_atom_site_label_3
_geom_angle
_geom_angle_site_symmetry_1
_geom_angle_site_symmetry_3
O1 C3 O2 122.3(3) . .
O1 C3 C4 121.9(3) . .
O2 C3 C4 115.7(2) . .
C5 C4 C9 118.3(3) . .
C5 C4 C3 118.9(3) . .
C9 C4 C3 122.7(3) . .
C6 C5 C4 121.2(3) . .
C6 C5 H5 119.4 . .
C4 C5 H5 119.4 . .
C5 C6 C7 119.6(3) . .
C5 C6 H6 120.2 . .
C7 C6 H6 120.2 . .
C8 C7 C6 120.3(3) . .
C8 C7 N10 122.1(3) . .
C6 C7 N10 117.6(3) . .
C9 C8 C7 119.3(3) . .
C9 C8 H8 120.4 . .
C7 C8 H8 120.4 . .
C8 C9 C4 121.3(3) . .
C8 C9 H9 119.3 . .
C4 C9 H9 119.3 . .
N11 C12 C13 124.4(3) . .
N11 C12 C14 117.5(3) . .
C13 C12 C14 118.1(3) . .
C12 C13 H13A 109.5 . .
C12 C13 H13B 109.5 . .
H13A C13 H13B 109.5 . .
C12 C13 H13C 109.5 . .
H13A C13 H13C 109.5 . .
H13B C13 H13C 109.5 . .
C12 C14 C15 113.6(3) . .
C12 C14 C16 110.0(3) . .
C15 C14 C16 111.0(4) . .
C12 C14 H14 107.3 . .
C15 C14 H14 107.3 . .
C16 C14 H14 107.3 . .
C14 C15 H15A 109.5 . .
C14 C15 H15B 109.5 . .
H15A C15 H15B 109.5 . .
C14 C15 H15C 109.5 . .
H15A C15 H15C 109.5 . .
H15B C15 H15C 109.5 . .
C14 C16 H16A 109.5 . .
C14 C16 H16B 109.5 . .
H16A C16 H16B 109.5 . .
C14 C16 H16C 109.5 . .
H16A C16 H16C 109.5 . .
H16B C16 H16C 109.5 . .
N11 N10 C7 118.8(3) . .
N11 N10 H10 124(2) . .
C7 N10 H10 115(2) . .
C12 N11 N10 116.4(3) . .
C3 O2 H2 109.5 . .

loop_
_geom_bond_atom_site_label_1
_geom_bond_atom_site_label_2
_geom_bond_distance
_geom_bond_site_symmetry_2
C3 O1 1.235(3) .
C3 O2 1.327(3) .
C3 C4 1.465(4) .
C4 C5 1.396(4) .
C4 C9 1.397(4) .
C5 C6 1.379(4) .
C5 H5 0.9500 .
C6 C7 1.396(4) .
C6 H6 0.9500 .
C7 C8 1.394(4) .
C7 N10 1.396(4) .
C8 C9 1.385(4) .
C8 H8 0.9500 .
C9 H9 0.9500 .
C12 N11 1.286(4) .
C12 C13 1.506(5) .
C12 C14 1.507(5) .
C13 H13A 0.9800 .
C13 H13B 0.9800 .
C13 H13C 0.9800 .
C14 C15 1.521(5) .
C14 C16 1.531(6) .
C14 H14 1.0000 .
C15 H15A 0.9800 .
C15 H15B 0.9800 .
C15 H15C 0.9800 .
C16 H16A 0.9800 .
C16 H16B 0.9800 .
C16 H16C 0.9800 .
N10 N11 1.375(3) .
N10 H10 0.901(18) .
O2 H2 0.8400 .

loop_
_geom_hbond_atom_site_label_D
_geom_hbond_atom_site_label_H
_geom_hbond_atom_site_label_A
_geom_hbond_distance_DH
_geom_hbond_distance_HA
_geom_hbond_distance_DA
_geom_hbond_angle_DHA
_geom_hbond_site_symmetry_A
O2 H2 O1 0.84 1.82 2.660(3) 175.9 3_576
